data_7038068
loop_
_publ_author_name
'Patel, Saket'
'Meenakshi, ?'
'Hodage, Ananda S.'
'Verma, Ajay'
'Agrawal, Shailendra'
'Yadav, Abhimanyu'
'Kumar, Sangit'

_publ_section_title
;
 Synthesis and structural characterization of monomeric mercury(ii)
 selenolate complexes derived from 2-phenylbenzamide ligands.
;
_journal_issue 9
_journal_name_full 'Dalton transactions (Cambridge, England : 2003)'
_journal_page_first 4030
_journal_page_last 4040
_journal_paper_doi 10.1039/c5dt04356e
_journal_volume 45
_journal_year 2016
_chemical_formula_sum 'C18 H20 N2 O2 Se2'
_chemical_formula_weight 454.28
_space_group_crystal_system monoclinic
_space_group_IT_number 14
_space_group_name_Hall '-P 2ybc'
_space_group_name_H-M_alt 'P 1 21/c 1'
_symmetry_space_group_name_Hall '-P 2ybc'
_symmetry_space_group_name_H-M 'P 1 21/c 1'
_atom_sites_solution_hydrogens geom
_audit_creation_method SHELXL-2014/7
_audit_update_record
;
2016-01-13 deposited with the CCDC.
2016-01-18 downloaded from the CCDC.
;
_cell_angle_alpha 90
_cell_angle_beta 113.62
_cell_angle_gamma 90
_cell_formula_units_Z 4
_cell_length_a 14.2781(7)
_cell_length_b 12.1561(6)
_cell_length_c 11.4422(5)
_cell_measurement_reflns_used 36
_cell_measurement_temperature 298(2)
_cell_measurement_theta_max 29.56
_cell_measurement_theta_min 2.23
_cell_volume 1819.60(15)
_computing_cell_refinement 'Bruker SAINT'
_computing_data_collection 'Bruker APEX2'
_computing_data_reduction 'Bruker SAINT'
_computing_molecular_graphics 'Ortep for Windows (Farrugia, 2012)'
_computing_publication_material 'WinGX publication routines (Farrugia, 2012)'
_computing_structure_refinement 'SHELXL-2014/7 (Sheldrick, 2014)'
_computing_structure_solution 'SHELXS-97 (Sheldrick 2008)'
_diffrn_ambient_temperature 298(2)
_diffrn_measured_fraction_theta_full 1.000
_diffrn_measured_fraction_theta_max 0.957
_diffrn_measurement_device_type 'Bruker APEX-II CCD'
_diffrn_measurement_method '\f and \w scans'
_diffrn_radiation_type MoK\a
_diffrn_radiation_wavelength 0.71073
_diffrn_reflns_av_R_equivalents 0.0466
_diffrn_reflns_av_unetI/netI 0.0453
_diffrn_reflns_laue_measured_fraction_full 1.000
_diffrn_reflns_laue_measured_fraction_max 0.957
_diffrn_reflns_limit_h_max 18
_diffrn_reflns_limit_h_min -22
_diffrn_reflns_limit_k_max 16
_diffrn_reflns_limit_k_min -19
_diffrn_reflns_limit_l_max 18
_diffrn_reflns_limit_l_min -17
_diffrn_reflns_number 26969
_diffrn_reflns_point_group_measured_fraction_full 1.000
_diffrn_reflns_point_group_measured_fraction_max 0.957
_diffrn_reflns_theta_full 25.242
_diffrn_reflns_theta_max 34.716
_diffrn_reflns_theta_min 2.287
_diffrn_source x-ray
_exptl_absorpt_coefficient_mu 4.076
_exptl_absorpt_correction_type multi-scan
_exptl_absorpt_process_details SADABS
_exptl_crystal_colour Yellow
_exptl_crystal_density_diffrn 1.658
_exptl_crystal_description plate
_exptl_crystal_F_000 904
_exptl_crystal_size_max 0.200
_exptl_crystal_size_mid 0.100
_exptl_crystal_size_min 0.100
_exptl_transmission_factor_max 0.665
_exptl_transmission_factor_min 0.619
_refine_diff_density_max 0.569
_refine_diff_density_min -0.452
_refine_diff_density_rms 0.073
_refine_ls_extinction_method none
_refine_ls_goodness_of_fit_ref 1.012
_refine_ls_hydrogen_treatment constr
_refine_ls_matrix_type full
_refine_ls_number_parameters 221
_refine_ls_number_reflns 7496
_refine_ls_number_restraints 0
_refine_ls_restrained_S_all 1.012
_refine_ls_R_factor_all 0.0771
_refine_ls_R_factor_gt 0.0363
_refine_ls_shift/su_max 0.048
_refine_ls_shift/su_mean 0.001
_refine_ls_structure_factor_coef Fsqd
_refine_ls_weighting_details 'w=1/[\s^2^(Fo^2^)+(0.0427P)^2^] where P=(Fo^2^+2Fc^2^)/3'
_refine_ls_weighting_scheme calc
_refine_ls_wR_factor_gt 0.0803
_refine_ls_wR_factor_ref 0.0919
_reflns_Friedel_coverage 0.000
_reflns_number_gt 4648
_reflns_number_total 7496
_reflns_threshold_expression 'I > 2\s(I)'
_cod_data_source_file c5dt04356e2.cif
_cod_data_source_block SAMSDM
_cod_depositor_comments 'Adding full bibliography for 7038063--7038068.cif.'
_cod_original_cell_volume 1819.58(15)
_cod_database_code 7038068
_shelx_shelxl_version_number 2014/7
_shelx_space_group_comment
;
The symmetry employed for this shelxl refinement is uniquely defined
by the following loop, which should always be used as a source of
symmetry information in preference to the above space-group names.
They are only intended as comments.
;
_shelx_estimated_absorpt_t_min 0.496
_shelx_estimated_absorpt_t_max 0.686

loop_
_space_group_symop_operation_xyz
'x, y, z'
'-x, y+1/2, -z+1/2'
'-x, -y, -z'
'x, -y-1/2, z-1/2'

loop_
_atom_site_label
_atom_site_type_symbol
_atom_site_fract_x
_atom_site_fract_y
_atom_site_fract_z
_atom_site_U_iso_or_equiv
_atom_site_adp_type
_atom_site_occupancy
_atom_site_site_symmetry_order
_atom_site_calc_flag
_atom_site_refinement_flags_posn
_atom_site_refinement_flags_adp
Se1 Se 0.63360(2) 0.47574(2) 0.62884(2) 0.03734(6) Uani 1 1 d . .
Se2 Se 0.79678(2) 0.52563(2) 0.65017(2) 0.04029(6) Uani 1 1 d . .
O1 O 0.45954(11) 0.35325(12) 0.61730(14) 0.0581(4) Uani 1 1 d . .
O2 O 0.99804(12) 0.59398(12) 0.71361(18) 0.0657(4) Uani 1 1 d . .
C8 C 0.66744(13) 0.40791(12) 0.79424(15) 0.0315(3) Uani 1 1 d . .
C1 C 0.80845(14) 0.67467(14) 0.71526(16) 0.0369(4) Uani 1 1 d . .
C2 C 0.74021(15) 0.71649(16) 0.76001(19) 0.0465(5) Uani 1 1 d . .
H2 H 0.6835 0.6750 0.7531 0.056 Uiso 1 1 calc R U
C3 C 0.75442(19) 0.82008(17) 0.8156(2) 0.0590(6) Uani 1 1 d . .
H3 H 0.7080 0.8473 0.8466 0.071 Uiso 1 1 calc R U
C4 C 0.8376(2) 0.88220(18) 0.8246(2) 0.0661(7) Uani 1 1 d . .
H4 H 0.8484 0.9507 0.8639 0.079 Uiso 1 1 calc R U
C5 C 0.90460(17) 0.84312(16) 0.7754(2) 0.0532(5) Uani 1 1 d . .
H5 H 0.9593 0.8866 0.7792 0.064 Uiso 1 1 calc R U
C6 C 0.89151(14) 0.73861(14) 0.71964(17) 0.0396(4) Uani 1 1 d . .
C7 C 0.97092(14) 0.68949(15) 0.68175(19) 0.0426(4) Uani 1 1 d . .
N1 N 1.01426(12) 0.74999(13) 0.61970(15) 0.0467(4) Uani 1 1 d . .
C9 C 1.09851(18) 0.7017(2) 0.5965(3) 0.0696(7) Uani 1 1 d . .
H9A H 1.1038 0.6249 0.6177 0.104 Uiso 1 1 calc R U
H9B H 1.1611 0.7381 0.6484 0.104 Uiso 1 1 calc R U
H9C H 1.0863 0.7102 0.5082 0.104 Uiso 1 1 calc R U
C10 C 0.97565(18) 0.85530(17) 0.5572(2) 0.0572(6) Uani 1 1 d . .
H10A H 0.9055 0.8639 0.5451 0.086 Uiso 1 1 calc R U
H10B H 0.9805 0.8570 0.4759 0.086 Uiso 1 1 calc R U
H10C H 1.0156 0.9141 0.6096 0.086 Uiso 1 1 calc R U
C11 C 0.74728(14) 0.44452(15) 0.90303(18) 0.0392(4) Uani 1 1 d . .
H11 H 0.7886 0.5013 0.8965 0.047 Uiso 1 1 calc R U
C12 C 0.76723(16) 0.39907(17) 1.02069(18) 0.0466(5) Uani 1 1 d . .
H12 H 0.8218 0.4243 1.0926 0.056 Uiso 1 1 calc R U
C13 C 0.70529(17) 0.31544(19) 1.03081(19) 0.0528(5) Uani 1 1 d . .
H13 H 0.7172 0.2851 1.1101 0.063 Uiso 1 1 calc R U
C14 C 0.62546(16) 0.27681(17) 0.92261(18) 0.0483(5) Uani 1 1 d . .
H14 H 0.5841 0.2206 0.9302 0.058 Uiso 1 1 calc R U
C15 C 0.60634(13) 0.32058(14) 0.80356(16) 0.0350(4) Uani 1 1 d . .
C16 C 0.51829(14) 0.28383(15) 0.68629(18) 0.0398(4) Uani 1 1 d . .
N2 N 0.50572(14) 0.17657(13) 0.65818(17) 0.0503(4) Uani 1 1 d . .
C18 C 0.5783(2) 0.08980(17) 0.7237(3) 0.0697(7) Uani 1 1 d . .
H18A H 0.6406 0.1221 0.7828 0.105 Uiso 1 1 calc R U
H18B H 0.5923 0.0466 0.6624 0.105 Uiso 1 1 calc R U
H18C H 0.5497 0.0436 0.7691 0.105 Uiso 1 1 calc R U
C19 C 0.4198(2) 0.1432(2) 0.5427(2) 0.0757(8) Uani 1 1 d . .
H19A H 0.3667 0.1975 0.5212 0.114 Uiso 1 1 calc R U
H19B H 0.3941 0.0736 0.5568 0.114 Uiso 1 1 calc R U
H19C H 0.4418 0.1364 0.4741 0.114 Uiso 1 1 calc R U

loop_
_atom_site_aniso_label
_atom_site_aniso_U_11
_atom_site_aniso_U_22
_atom_site_aniso_U_33
_atom_site_aniso_U_23
_atom_site_aniso_U_13
_atom_site_aniso_U_12
Se1 0.03870(11) 0.03357(10) 0.03694(10) 0.00188(7) 0.01222(8) -0.00830(7)
Se2 0.04531(12) 0.03006(10) 0.05242(13) -0.00080(8) 0.02684(10) -0.00619(7)
O1 0.0452(8) 0.0494(8) 0.0654(9) 0.0071(7) 0.0072(7) -0.0070(7)
O2 0.0553(9) 0.0426(8) 0.1093(13) 0.0290(9) 0.0435(9) 0.0100(7)
C8 0.0341(9) 0.0258(7) 0.0369(8) 0.0004(6) 0.0167(7) 0.0018(6)
C1 0.0392(10) 0.0281(8) 0.0400(9) 0.0048(7) 0.0121(8) -0.0027(7)
C2 0.0469(11) 0.0363(9) 0.0595(12) 0.0005(9) 0.0246(10) -0.0011(8)
C3 0.0696(16) 0.0403(11) 0.0754(15) -0.0037(11) 0.0376(13) 0.0045(11)
C4 0.0857(19) 0.0356(10) 0.0817(17) -0.0108(11) 0.0384(15) -0.0085(11)
C5 0.0587(13) 0.0339(9) 0.0627(13) 0.0007(9) 0.0199(11) -0.0135(9)
C6 0.0387(10) 0.0301(8) 0.0441(10) 0.0074(7) 0.0104(8) -0.0047(7)
C7 0.0346(10) 0.0345(9) 0.0533(11) 0.0093(8) 0.0120(9) -0.0041(8)
N1 0.0408(9) 0.0397(8) 0.0591(10) 0.0121(8) 0.0193(8) -0.0026(7)
C9 0.0536(14) 0.0704(16) 0.0979(19) 0.0197(15) 0.0439(14) -0.0005(13)
C10 0.0707(15) 0.0428(11) 0.0547(12) 0.0139(10) 0.0216(11) -0.0067(11)
C11 0.0399(10) 0.0332(8) 0.0441(10) -0.0031(8) 0.0163(8) -0.0012(7)
C12 0.0499(12) 0.0480(11) 0.0371(10) -0.0033(9) 0.0124(9) 0.0050(9)
C13 0.0659(14) 0.0560(12) 0.0398(10) 0.0082(9) 0.0248(10) 0.0031(11)
C14 0.0574(13) 0.0441(10) 0.0517(11) 0.0072(9) 0.0307(10) -0.0045(9)
C15 0.0376(9) 0.0307(8) 0.0402(9) 0.0016(7) 0.0193(8) -0.0009(7)
C16 0.0398(10) 0.0379(9) 0.0467(10) 0.0010(8) 0.0226(9) -0.0098(8)
N2 0.0600(11) 0.0381(8) 0.0554(10) -0.0060(8) 0.0257(9) -0.0170(8)
C18 0.098(2) 0.0333(10) 0.0871(17) 0.0008(12) 0.0463(15) -0.0030(12)
C19 0.0816(19) 0.0716(16) 0.0731(16) -0.0241(14) 0.0302(14) -0.0411(15)

loop_
_atom_type_symbol
_atom_type_description
_atom_type_scat_dispersion_real
_atom_type_scat_dispersion_imag
_atom_type_scat_source
C C 0.0033 0.0016 'International Tables Vol C Tables 4.2.6.8 and 6.1.1.4'
H H 0.0000 0.0000 'International Tables Vol C Tables 4.2.6.8 and 6.1.1.4'
N N 0.0061 0.0033 'International Tables Vol C Tables 4.2.6.8 and 6.1.1.4'
O O 0.0106 0.0060 'International Tables Vol C Tables 4.2.6.8 and 6.1.1.4'
Se Se -0.0929 2.2259 'International Tables Vol C Tables 4.2.6.8 and 6.1.1.4'

loop_
_geom_angle_atom_site_label_1
_geom_angle_atom_site_label_2
_geom_angle_atom_site_label_3
_geom_angle
C8 Se1 Se2 99.28(5)
C1 Se2 Se1 102.26(5)
C11 C8 C15 119.21(16)
C11 C8 Se1 122.35(13)
C15 C8 Se1 118.41(12)
C2 C1 C6 119.99(17)
C2 C1 Se2 121.76(14)
C6 C1 Se2 118.21(14)
C1 C2 C3 120.9(2)
C1 C2 H2 119.6
C3 C2 H2 119.6
C4 C3 C2 119.7(2)
C4 C3 H3 120.2
C2 C3 H3 120.2
C5 C4 C3 120.1(2)
C5 C4 H4 120.0
C3 C4 H4 120.0
C4 C5 C6 120.8(2)
C4 C5 H5 119.6
C6 C5 H5 119.6
C5 C6 C1 118.43(19)
C5 C6 C7 121.16(18)
C1 C6 C7 119.89(16)
O2 C7 N1 121.28(19)
O2 C7 C6 118.47(17)
N1 C7 C6 120.18(16)
C7 N1 C9 117.91(17)
C7 N1 C10 125.35(17)
C9 N1 C10 116.18(17)
N1 C9 H9A 109.5
N1 C9 H9B 109.5
H9A C9 H9B 109.5
N1 C9 H9C 109.5
H9A C9 H9C 109.5
H9B C9 H9C 109.5
N1 C10 H10A 109.5
N1 C10 H10B 109.5
H10A C10 H10B 109.5
N1 C10 H10C 109.5
H10A C10 H10C 109.5
H10B C10 H10C 109.5
C12 C11 C8 121.66(18)
C12 C11 H11 119.2
C8 C11 H11 119.2
C11 C12 C13 119.27(19)
C11 C12 H12 120.4
C13 C12 H12 120.4
C12 C13 C14 119.93(18)
C12 C13 H13 120.0
C14 C13 H13 120.0
C15 C14 C13 121.08(18)
C15 C14 H14 119.5
C13 C14 H14 119.5
C14 C15 C8 118.79(16)
C14 C15 C16 122.18(16)
C8 C15 C16 118.87(15)
O1 C16 N2 121.59(18)
O1 C16 C15 118.98(16)
N2 C16 C15 119.43(18)
C16 N2 C19 118.3(2)
C16 N2 C18 125.62(18)
C19 N2 C18 115.6(2)
N2 C18 H18A 109.5
N2 C18 H18B 109.5
H18A C18 H18B 109.5
N2 C18 H18C 109.5
H18A C18 H18C 109.5
H18B C18 H18C 109.5
N2 C19 H19A 109.5
N2 C19 H19B 109.5
H19A C19 H19B 109.5
N2 C19 H19C 109.5
H19A C19 H19C 109.5
H19B C19 H19C 109.5

loop_
_geom_bond_atom_site_label_1
_geom_bond_atom_site_label_2
_geom_bond_distance
Se1 C8 1.9396(16)
Se1 Se2 2.3237(3)
Se2 C1 1.9404(17)
O1 C16 1.228(2)
O2 C7 1.232(2)
C8 C11 1.382(2)
C8 C15 1.405(2)
C1 C2 1.367(3)
C1 C6 1.402(2)
C2 C3 1.389(3)
C2 H2 0.9300
C3 C4 1.376(3)
C3 H3 0.9300
C4 C5 1.375(3)
C4 H4 0.9300
C5 C6 1.400(3)
C5 H5 0.9300
C6 C7 1.491(3)
C7 N1 1.334(2)
N1 C9 1.455(3)
N1 C10 1.462(2)
C9 H9A 0.9600
C9 H9B 0.9600
C9 H9C 0.9600
C10 H10A 0.9600
C10 H10B 0.9600
C10 H10C 0.9600
C11 C12 1.375(3)
C11 H11 0.9300
C12 C13 1.382(3)
C12 H12 0.9300
C13 C14 1.386(3)
C13 H13 0.9300
C14 C15 1.384(2)
C14 H14 0.9300
C15 C16 1.493(2)
C16 N2 1.338(2)
N2 C19 1.455(3)
N2 C18 1.458(3)
C18 H18A 0.9600
C18 H18B 0.9600
C18 H18C 0.9600
C19 H19A 0.9600
C19 H19B 0.9600
C19 H19C 0.9600

loop_
_geom_torsion_atom_site_label_1
_geom_torsion_atom_site_label_2
_geom_torsion_atom_site_label_3
_geom_torsion_atom_site_label_4
_geom_torsion
C6 C1 C2 C3 -3.0(3)
Se2 C1 C2 C3 174.78(16)
C1 C2 C3 C4 0.8(3)
C2 C3 C4 C5 1.9(4)
C3 C4 C5 C6 -2.2(4)
C4 C5 C6 C1 -0.1(3)
C4 C5 C6 C7 -171.8(2)
C2 C1 C6 C5 2.7(3)
Se2 C1 C6 C5 -175.24(14)
C2 C1 C6 C7 174.50(17)
Se2 C1 C6 C7 -3.4(2)
C5 C6 C7 O2 132.2(2)
C1 C6 C7 O2 -39.5(3)
C5 C6 C7 N1 -44.9(3)
C1 C6 C7 N1 143.46(18)
O2 C7 N1 C9 -3.2(3)
C6 C7 N1 C9 173.83(19)
O2 C7 N1 C10 167.9(2)
C6 C7 N1 C10 -15.1(3)
C15 C8 C11 C12 -1.3(3)
Se1 C8 C11 C12 176.77(14)
C8 C11 C12 C13 -0.7(3)
C11 C12 C13 C14 1.3(3)
C12 C13 C14 C15 0.0(3)
C13 C14 C15 C8 -2.0(3)
C13 C14 C15 C16 -177.37(19)
C11 C8 C15 C14 2.6(3)
Se1 C8 C15 C14 -175.51(13)
C11 C8 C15 C16 178.13(16)
Se1 C8 C15 C16 0.0(2)
C14 C15 C16 O1 127.8(2)
C8 C15 C16 O1 -47.6(2)
C14 C15 C16 N2 -52.9(3)
C8 C15 C16 N2 131.82(18)
O1 C16 N2 C19 -0.1(3)
C15 C16 N2 C19 -179.47(18)
O1 C16 N2 C18 171.2(2)
C15 C16 N2 C18 -8.2(3)
